data_4061720
_publ_section_title
;
Aluminum derivatives of a new chiral binucleating ligand
;
_journal_name_full Organometallics
_journal_year 2005
_chemical_formula_sum 'C50 H52 N2 O4'
_chemical_formula_weight 744.94
_chemical_name_common LH2(Et2O)
_space_group_IT_number 19
_symmetry_cell_setting orthorhombic
_symmetry_space_group_name_Hall 'P 2ac 2ab'
_symmetry_space_group_name_H-M 'P 21 21 21'
_cell_angle_alpha 90.00
_cell_angle_beta 90.00
_cell_angle_gamma 90.00
_cell_formula_units_Z 4
_cell_length_a 7.9529(6)
_cell_length_b 16.6653(11)
_cell_length_c 30.830(2)
_cell_measurement_temperature 139(2)
_cell_volume 4086.1(5)
_diffrn_ambient_temperature 139(2)
_exptl_crystal_density_diffrn 1.211
_cod_depositor_comments
;
The following automatic conversions were performed:
'_symmetry_cell_setting' value 'Orthorhombic' changed to 'orthorhombic'
according to '/home/saulius/struct/CIF-dictionaries/cif_core.dic'
dictionary named 'cif_core.dic' version 2.4.1 from 2010-06-29.

Automatic conversion script
Id: cif_fix_enum 1527 2010-12-29 10:47:43Z saulius 
;
_cod_database_code 4061720

loop_
_symmetry_equiv_pos_as_xyz
'x, y, z'
'-x+1/2, -y, z+1/2'
'-x, y+1/2, -z+1/2'
'x+1/2, -y+1/2, -z'

loop_
_atom_site_label
_atom_site_type_symbol
_atom_site_fract_x
_atom_site_fract_y
_atom_site_fract_z
_atom_site_U_iso_or_equiv
_atom_site_adp_type
_atom_site_occupancy
_atom_site_symmetry_multiplicity
_atom_site_calc_flag
_atom_site_refinement_flags
_atom_site_disorder_assembly
_atom_site_disorder_group
O1 O -0.0808(3) 0.57482(14) 0.23932(9) 0.0416(7) Uani 1 1 d . . .
H1 H -0.0590 0.5696 0.2128 0.062 Uiso 1 1 calc R . .
O2 O 0.1310(3) 0.53457(13) 0.12028(8) 0.0301(6) Uani 1 1 d . . .
O3 O -0.1724(3) 0.78368(13) 0.05480(7) 0.0351(6) Uani 1 1 d . . .
H3 H -0.1225 0.7611 0.0341 0.053 Uiso 1 1 calc R . .
O4 O 0.6596(5) 0.23812(16) 0.05083(9) 0.0636(10) Uani 1 1 d . . .
N1 N 0.1959(4) 0.50438(17) 0.20807(9) 0.0323(8) Uani 1 1 d . . .
N2 N 0.0681(4) 0.67254(16) 0.06352(9) 0.0291(8) Uani 1 1 d . . .
C1 C 0.1884(5) 0.4395(2) 0.17826(12) 0.0321(9) Uani 1 1 d . . .
C2 C 0.2054(5) 0.3586(2) 0.18748(13) 0.0408(11) Uani 1 1 d . . .
H2 H 0.2269 0.3426 0.2165 0.049 Uiso 1 1 calc R . .
C3 C 0.1920(6) 0.2995(2) 0.15532(13) 0.0437(11) Uani 1 1 d . . .
H3A H 0.2053 0.2447 0.1630 0.052 Uiso 1 1 calc R . .
C4 C 0.1600(6) 0.3192(2) 0.11285(13) 0.0426(11) Uani 1 1 d . . .
H4 H 0.1507 0.2787 0.0913 0.051 Uiso 1 1 calc R . .
C5 C 0.1413(5) 0.4006(2) 0.10184(12) 0.0323(9) Uani 1 1 d . . .
C6 C 0.1578(5) 0.45631(19) 0.13498(12) 0.0294(9) Uani 1 1 d . . .
C7 C 0.0958(5) 0.5262(2) 0.07630(12) 0.0282(9) Uani 1 1 d . . .
C8 C 0.1025(5) 0.4461(2) 0.06301(12) 0.0319(9) Uani 1 1 d . . .
C9 C 0.0765(5) 0.4288(2) 0.01937(12) 0.0411(10) Uani 1 1 d . . .
H9 H 0.0814 0.3752 0.0090 0.049 Uiso 1 1 calc R . .
C10 C 0.0434(5) 0.4918(2) -0.00864(13) 0.0429(11) Uani 1 1 d . . .
H10 H 0.0249 0.4809 -0.0385 0.051 Uiso 1 1 calc R . .
C11 C 0.0364(5) 0.5714(3) 0.00613(12) 0.0400(10) Uani 1 1 d . . .
H11 H 0.0124 0.6130 -0.0140 0.048 Uiso 1 1 calc R . .
C12 C 0.0634(5) 0.5908(2) 0.04904(12) 0.0298(9) Uani 1 1 d . . .
C13 C 0.3335(6) 0.5642(2) 0.20128(12) 0.0419(10) Uani 1 1 d . . .
H13A H 0.2877 0.6163 0.1913 0.059 Uiso 1 1 calc R . .
H13B H 0.4159 0.5446 0.1797 0.059 Uiso 1 1 calc R . .
C14 C 0.4133(5) 0.5720(2) 0.24566(12) 0.0413(10) Uani 1 1 d . . .
H14A H 0.4627 0.6261 0.2497 0.058 Uiso 1 1 calc R . .
H14B H 0.5023 0.5312 0.2498 0.058 Uiso 1 1 calc R . .
C15 C 0.2681(5) 0.5584(2) 0.27683(12) 0.0339(10) Uani 1 1 d . . .
H15A H 0.2021 0.6082 0.2809 0.047 Uiso 1 1 calc R . .
H15B H 0.3093 0.5397 0.3054 0.047 Uiso 1 1 calc R . .
C16 C 0.1614(5) 0.4929(2) 0.25431(11) 0.0326(9) Uani 1 1 d . . .
H16 H 0.1986 0.4383 0.2638 0.046 Uiso 1 1 calc R . .
C17 C 0.2421(5) 0.7039(2) 0.06754(13) 0.0354(10) Uani 1 1 d . . .
H17A H 0.2926 0.7137 0.0387 0.050 Uiso 1 1 calc R . .
H17B H 0.3144 0.6663 0.0839 0.050 Uiso 1 1 calc R . .
C18 C 0.2177(5) 0.7816(2) 0.09205(14) 0.0443(11) Uani 1 1 d . . .
H18A H 0.1774 0.8248 0.0727 0.062 Uiso 1 1 calc R . .
H18B H 0.3233 0.7989 0.1063 0.062 Uiso 1 1 calc R . .
C19 C 0.0842(5) 0.7588(2) 0.12550(12) 0.0379(10) Uani 1 1 d . . .
H19A H 0.0167 0.8063 0.1338 0.053 Uiso 1 1 calc R . .
H19B H 0.1373 0.7363 0.1519 0.053 Uiso 1 1 calc R . .
C20 C -0.0271(5) 0.6955(2) 0.10332(11) 0.0300(9) Uani 1 1 d . . .
H20 H -0.0414 0.6478 0.1227 0.042 Uiso 1 1 calc R . .
C21 C -0.0317(5) 0.5035(2) 0.26204(12) 0.0324(9) Uani 1 1 d . . .
C22 C -0.2006(5) 0.72707(19) 0.08852(11) 0.0285(9) Uani 1 1 d . . .
C23 C -0.0762(5) 0.5148(2) 0.30926(12) 0.0358(10) Uani 1 1 d . . .
C24 C 0.0056(6) 0.4723(2) 0.34208(13) 0.0424(11) Uani 1 1 d . . .
H24 H 0.0959 0.4376 0.3347 0.051 Uiso 1 1 calc R . .
C25 C -0.0409(6) 0.4793(2) 0.38477(13) 0.0479(12) Uani 1 1 d . . .
H25 H 0.0189 0.4504 0.4064 0.057 Uiso 1 1 calc R . .
C26 C -0.1746(7) 0.5281(3) 0.39659(16) 0.0610(14) Uani 1 1 d . . .
H26 H -0.2095 0.5317 0.4260 0.073 Uiso 1 1 calc R . .
C27 C -0.2555(6) 0.5714(3) 0.36477(16) 0.0550(13) Uani 1 1 d . . .
H27 H -0.3456 0.6060 0.3725 0.066 Uiso 1 1 calc R . .
C28 C -0.2074(6) 0.5653(2) 0.32149(14) 0.0459(11) Uani 1 1 d . . .
H28 H -0.2647 0.5958 0.3001 0.055 Uiso 1 1 calc R . .
C29 C -0.1261(5) 0.4303(2) 0.24339(11) 0.0313(9) Uani 1 1 d . . .
C30 C -0.1012(5) 0.3537(2) 0.26123(12) 0.0392(10) Uani 1 1 d . . .
H30 H -0.0290 0.3475 0.2855 0.047 Uiso 1 1 calc R . .
C31 C -0.1810(6) 0.2869(2) 0.24371(12) 0.0421(11) Uani 1 1 d . . .
H31 H -0.1606 0.2352 0.2555 0.050 Uiso 1 1 calc R . .
C32 C -0.2893(6) 0.2960(3) 0.20937(13) 0.0488(12) Uani 1 1 d . . .
H32 H -0.3454 0.2505 0.1977 0.059 Uiso 1 1 calc R . .
C33 C -0.3165(6) 0.3703(3) 0.19196(12) 0.0473(11) Uani 1 1 d . . .
H33 H -0.3906 0.3760 0.1680 0.057 Uiso 1 1 calc R . .
C34 C -0.2372(5) 0.4376(2) 0.20886(12) 0.0410(11) Uani 1 1 d . . .
H34 H -0.2590 0.4890 0.1967 0.049 Uiso 1 1 calc R . .
C35 C -0.2941(5) 0.7717(2) 0.12509(13) 0.0352(10) Uani 1 1 d . . .
C36 C -0.3079(6) 0.7392(2) 0.16639(14) 0.0515(13) Uani 1 1 d . . .
H36 H -0.2583 0.6885 0.1723 0.062 Uiso 1 1 calc R . .
C37 C -0.3930(7) 0.7794(3) 0.19921(16) 0.0630(15) Uani 1 1 d . . .
H37 H -0.4035 0.7561 0.2272 0.076 Uiso 1 1 calc R . .
C38 C -0.4619(6) 0.8538(3) 0.19066(17) 0.0564(13) Uani 1 1 d . . .
H38 H -0.5197 0.8819 0.2129 0.068 Uiso 1 1 calc R . .
C39 C -0.4475(6) 0.8871(3) 0.15028(17) 0.0552(14) Uani 1 1 d . . .
H39 H -0.4961 0.9380 0.1445 0.066 Uiso 1 1 calc R . .
C40 C -0.3616(5) 0.8464(2) 0.11760(14) 0.0433(11) Uani 1 1 d . . .
H40 H -0.3495 0.8705 0.0899 0.052 Uiso 1 1 calc R . .
C41 C -0.3080(5) 0.6562(2) 0.07126(12) 0.0298(9) Uani 1 1 d . . .
C42 C -0.3412(5) 0.5890(2) 0.09702(13) 0.0381(10) Uani 1 1 d . . .
H42 H -0.3000 0.5870 0.1259 0.046 Uiso 1 1 calc R . .
C43 C -0.4341(6) 0.5251(2) 0.08071(13) 0.0423(11) Uani 1 1 d . . .
H43 H -0.4562 0.4799 0.0986 0.051 Uiso 1 1 calc R . .
C44 C -0.4940(5) 0.5269(2) 0.03912(14) 0.0387(10) Uani 1 1 d . . .
H44 H -0.5568 0.4828 0.0281 0.046 Uiso 1 1 calc R . .
C45 C -0.4630(5) 0.5928(2) 0.01300(13) 0.0382(10) Uani 1 1 d . . .
H45 H -0.5047 0.5944 -0.0159 0.046 Uiso 1 1 calc R . .
C46 C -0.3699(5) 0.6570(2) 0.02945(12) 0.0330(10) Uani 1 1 d . . .
H46 H -0.3487 0.7022 0.0115 0.040 Uiso 1 1 calc R . .
C47 C 0.7566(7) 0.1502(3) 0.10537(16) 0.0758(16) Uani 1 1 d . . .
H47A H 0.6796 0.1100 0.0933 0.106 Uiso 1 1 calc R . .
H47B H 0.7634 0.1435 0.1369 0.106 Uiso 1 1 calc R . .
H47C H 0.8685 0.1431 0.0926 0.106 Uiso 1 1 calc R . .
C48 C 0.6928(7) 0.2323(3) 0.09512(14) 0.0599(13) Uani 1 1 d . . .
H48A H 0.5888 0.2429 0.1118 0.084 Uiso 1 1 calc R . .
H48B H 0.7778 0.2728 0.1035 0.084 Uiso 1 1 calc R . .
C49 C 0.6147(8) 0.3174(3) 0.03864(14) 0.0702(17) Uani 1 1 d . . .
H49A H 0.7018 0.3556 0.0486 0.098 Uiso 1 1 calc R . .
H49B H 0.5064 0.3324 0.0523 0.098 Uiso 1 1 calc R . .
C50 C 0.5995(10) 0.3208(3) -0.00881(14) 0.096(2) Uani 1 1 d . . .
H50A H 0.7050 0.3028 -0.0221 0.134 Uiso 1 1 calc R . .
H50B H 0.5758 0.3760 -0.0178 0.134 Uiso 1 1 calc R . .
H50C H 0.5075 0.2857 -0.0182 0.134 Uiso 1 1 calc R . .

loop_
_atom_site_aniso_label
_atom_site_aniso_U_11
_atom_site_aniso_U_22
_atom_site_aniso_U_33
_atom_site_aniso_U_23
_atom_site_aniso_U_13
_atom_site_aniso_U_12
O1 0.0417(19) 0.0351(15) 0.0481(16) 0.0099(14) -0.0030(14) 0.0052(13)
O2 0.0311(17) 0.0288(13) 0.0303(15) -0.0014(11) -0.0010(12) 0.0018(11)
O3 0.0311(17) 0.0358(14) 0.0384(15) 0.0071(12) 0.0017(13) 0.0013(12)
O4 0.103(3) 0.0440(17) 0.0434(18) -0.0033(14) -0.0075(19) 0.0198(18)
N1 0.040(2) 0.0269(16) 0.0305(18) 0.0014(14) 0.0001(16) -0.0018(15)
N2 0.0195(19) 0.0342(17) 0.0336(18) -0.0064(14) 0.0017(15) 0.0024(14)
C1 0.026(2) 0.031(2) 0.039(2) 0.0019(19) 0.005(2) -0.0002(17)
C2 0.046(3) 0.034(2) 0.043(3) 0.005(2) 0.003(2) 0.001(2)
C3 0.051(3) 0.026(2) 0.054(3) 0.001(2) 0.008(2) 0.003(2)
C4 0.048(3) 0.029(2) 0.050(3) -0.010(2) 0.011(2) -0.0020(19)
C5 0.024(2) 0.031(2) 0.043(2) -0.0043(19) 0.008(2) -0.0010(17)
C6 0.023(2) 0.0222(19) 0.043(2) 0.0042(17) 0.0040(19) -0.0003(16)
C7 0.017(2) 0.040(2) 0.028(2) -0.0078(18) 0.0017(17) -0.0054(16)
C8 0.025(2) 0.035(2) 0.035(2) -0.0093(18) 0.0015(19) -0.0013(17)
C9 0.038(3) 0.043(2) 0.042(2) -0.009(2) 0.003(2) -0.002(2)
C10 0.038(3) 0.054(3) 0.037(2) -0.010(2) 0.003(2) 0.001(2)
C11 0.035(3) 0.047(3) 0.038(2) -0.005(2) -0.001(2) 0.004(2)
C12 0.016(2) 0.041(2) 0.033(2) -0.0037(19) 0.0039(18) 0.0001(17)
C13 0.042(3) 0.039(2) 0.045(2) 0.000(2) 0.004(2) -0.006(2)
C14 0.042(3) 0.043(2) 0.038(2) -0.003(2) -0.002(2) -0.004(2)
C15 0.038(3) 0.031(2) 0.033(2) -0.0008(17) 0.0000(19) -0.0054(18)
C16 0.033(2) 0.0314(19) 0.034(2) 0.0027(17) -0.0031(19) 0.0019(18)
C17 0.021(2) 0.038(2) 0.047(2) -0.0020(19) -0.0006(19) -0.0018(17)
C18 0.026(3) 0.046(2) 0.061(3) -0.012(2) -0.004(2) -0.0006(19)
C19 0.032(3) 0.043(2) 0.038(2) -0.0086(19) -0.006(2) -0.0001(19)
C20 0.024(2) 0.036(2) 0.030(2) -0.0051(18) 0.0002(18) 0.0028(16)
C21 0.041(3) 0.0223(18) 0.034(2) 0.0126(18) -0.003(2) -0.0002(17)
C22 0.028(2) 0.0274(19) 0.030(2) 0.0015(16) -0.0009(18) -0.0013(16)
C23 0.040(3) 0.031(2) 0.036(2) 0.0005(18) 0.005(2) -0.0049(19)
C24 0.048(3) 0.039(2) 0.041(3) -0.002(2) 0.004(2) -0.007(2)
C25 0.058(3) 0.050(3) 0.036(3) -0.002(2) 0.004(2) -0.014(2)
C26 0.077(4) 0.059(3) 0.047(3) -0.013(3) 0.024(3) -0.026(3)
C27 0.047(3) 0.050(3) 0.069(3) -0.024(3) 0.029(3) -0.012(2)
C28 0.038(3) 0.040(2) 0.060(3) -0.008(2) 0.007(2) -0.005(2)
C29 0.030(2) 0.038(2) 0.026(2) -0.0010(18) 0.0000(18) 0.0041(18)
C30 0.048(3) 0.035(2) 0.035(2) 0.0039(19) 0.002(2) -0.005(2)
C31 0.050(3) 0.038(2) 0.038(2) -0.004(2) 0.005(2) -0.006(2)
C32 0.058(3) 0.050(3) 0.038(3) -0.002(2) 0.007(2) -0.015(2)
C33 0.049(3) 0.059(3) 0.034(2) -0.008(2) -0.009(2) -0.002(2)
C34 0.041(3) 0.040(2) 0.042(3) -0.003(2) -0.001(2) 0.002(2)
C35 0.021(2) 0.035(2) 0.049(3) -0.009(2) 0.006(2) -0.0027(17)
C36 0.067(4) 0.032(2) 0.055(3) -0.009(2) 0.025(3) -0.003(2)
C37 0.072(4) 0.048(3) 0.068(3) -0.021(3) 0.040(3) -0.022(3)
C38 0.033(3) 0.058(3) 0.078(4) -0.035(3) 0.016(3) -0.009(2)
C39 0.026(3) 0.049(3) 0.090(4) -0.034(3) -0.016(3) 0.009(2)
C40 0.026(3) 0.041(2) 0.062(3) -0.020(2) -0.008(2) 0.004(2)
C41 0.023(2) 0.030(2) 0.036(2) -0.0029(17) -0.0003(19) 0.0056(17)
C42 0.038(3) 0.035(2) 0.042(2) 0.0014(19) -0.005(2) 0.0011(19)
C43 0.043(3) 0.037(2) 0.047(3) 0.001(2) 0.006(2) -0.004(2)
C44 0.030(3) 0.036(2) 0.050(3) -0.011(2) 0.004(2) 0.0003(18)
C45 0.035(3) 0.043(2) 0.037(2) -0.012(2) -0.002(2) 0.006(2)
C46 0.028(3) 0.036(2) 0.035(2) -0.0023(18) 0.0057(19) 0.0023(18)
C47 0.086(5) 0.076(4) 0.065(3) 0.018(3) -0.002(3) 0.014(3)
C48 0.064(4) 0.068(3) 0.048(3) 0.000(2) 0.002(3) 0.002(3)
C49 0.106(5) 0.045(3) 0.059(3) 0.007(2) 0.006(3) 0.016(3)
C50 0.176(8) 0.056(3) 0.056(3) 0.011(3) 0.008(4) 0.022(4)

loop_
_geom_bond_atom_site_label_1
_geom_bond_atom_site_label_2
_geom_bond_distance
_geom_bond_site_symmetry_2
_geom_bond_publ_flag
O1 C21 1.433(4) . ?
O2 C7 1.392(4) . ?
O2 C6 1.397(4) . ?
O3 C22 1.422(4) . ?
O4 C48 1.394(5) . ?
O4 C49 1.419(5) . ?
N1 C1 1.420(4) . ?
N1 C16 1.464(4) . ?
N1 C13 1.495(5) . ?
N2 C12 1.434(4) . ?
N2 C17 1.484(5) . ?
N2 C20 1.491(4) . ?
C1 C2 1.384(5) . ?
C1 C6 1.385(5) . ?
C2 C3 1.402(5) . ?
C3 C4 1.374(5) . ?
C4 C5 1.406(5) . ?
C5 C6 1.386(5) . ?
C5 C8 1.449(5) . ?
C7 C12 1.390(5) . ?
C7 C8 1.397(5) . ?
C8 C9 1.391(5) . ?
C9 C10 1.384(5) . ?
C10 C11 1.403(5) . ?
C11 C12 1.379(5) . ?
C13 C14 1.514(5) . ?
C14 C15 1.520(5) . ?
C15 C16 1.548(5) . ?
C16 C21 1.565(6) . ?
C17 C18 1.511(5) . ?
C18 C19 1.528(5) . ?
C19 C20 1.537(5) . ?
C20 C22 1.546(5) . ?
C21 C23 1.510(5) . ?
C21 C29 1.544(5) . ?
C22 C35 1.542(5) . ?
C22 C41 1.551(5) . ?
C23 C28 1.392(5) . ?
C23 C24 1.397(5) . ?
C24 C25 1.372(5) . ?
C25 C26 1.388(7) . ?
C26 C27 1.377(6) . ?
C27 C28 1.392(6) . ?
C29 C34 1.389(5) . ?
C29 C30 1.403(5) . ?
C30 C31 1.391(5) . ?
C31 C32 1.373(6) . ?
C32 C33 1.368(6) . ?
C33 C34 1.388(5) . ?
C35 C40 1.375(5) . ?
C35 C36 1.388(5) . ?
C36 C37 1.390(6) . ?
C37 C38 1.380(7) . ?
C38 C39 1.368(6) . ?
C39 C40 1.393(6) . ?
C41 C46 1.380(5) . ?
C41 C42 1.398(5) . ?
C42 C43 1.391(5) . ?
C43 C44 1.368(5) . ?
C44 C45 1.385(5) . ?
C45 C46 1.397(5) . ?
C47 C48 1.493(6) . ?
C49 C50 1.469(6) . ?

loop_
_cod_related_entry_id
_cod_related_entry_database
_cod_related_entry_code
1 ChemSpider 21183916
